data_7703060
loop_
_publ_author_name
'Wells, Taylor C.'
'Streep, Michaela E.'
'Martucci, Abigail L.'
'Nicholas, Aaron D.'
'Pike, Robert D.'

_publ_section_title
;
 Alkyl pyridinium iodocyanocuprate(i) chains
 (RPy)<sub>2</sub>[Cu<sub>2</sub>I<sub>3</sub>(CN)]: insight into
 structural, electronic and spectroscopic properties.
;
_journal_issue 5
_journal_name_full 'Dalton transactions (Cambridge, England : 2003)'
_journal_page_first 1492
_journal_page_last 1500
_journal_paper_doi 10.1039/c9dt04340c
_journal_volume 49
_journal_year 2020
_chemical_formula_moiety '4(C6 H8 N), C2 Cu4 I6 N2'
_chemical_formula_sum 'C26 H32 Cu4 I6 N6'
_chemical_formula_weight 1444.13
_chemical_name_systematic 'N-Methylpyridinium catena-mu2-cyanotri-mu2-iododicopper(I)'
_space_group_crystal_system monoclinic
_space_group_IT_number 14
_space_group_name_Hall '-P 2ybc'
_space_group_name_H-M_alt 'P 1 21/c 1'
_atom_sites_solution_hydrogens geom
_audit_creation_method SHELXL-2014/5
_audit_update_record
;
2019-11-07 deposited with the CCDC.	2019-12-27 downloaded from the CCDC.
;
_cell_angle_alpha 90
_cell_angle_beta 94.5140(10)
_cell_angle_gamma 90
_cell_formula_units_Z 4
_cell_length_a 14.6496(6)
_cell_length_b 31.7022(12)
_cell_length_c 8.2725(3)
_cell_measurement_reflns_used 9841
_cell_measurement_temperature 100(2)
_cell_measurement_theta_max 26.06
_cell_measurement_theta_min 2.57
_cell_volume 3830.0(3)
_computing_cell_refinement 'SAINTPLUS (Bruker AXS, 2004)'
_computing_data_reduction SAINTPLUS
_computing_molecular_graphics 'SHELXLE (Hubschle, 2011)'
_computing_publication_material 'Mercury 3.7 (CCDC, 2016)'
_computing_structure_refinement 'SHELXL-2014/5 (Sheldrick, 2014)'
_computing_structure_solution 'SHELXS97 (Sheldrick, 1997)'
_diffrn_ambient_temperature 100(2)
_diffrn_measured_fraction_theta_full 1.000
_diffrn_measured_fraction_theta_max 0.999
_diffrn_measurement_device_type 'Bruker SMART APEX II CCD'
_diffrn_measurement_method '\w and \y'
_diffrn_radiation_monochromator graphite
_diffrn_radiation_source 'fine-focus sealed tube'
_diffrn_radiation_wavelength 0.71073
_diffrn_reflns_av_R_equivalents 0.0369
_diffrn_reflns_av_unetI/netI 0.0219
_diffrn_reflns_Laue_measured_fraction_full 1.000
_diffrn_reflns_Laue_measured_fraction_max 0.999
_diffrn_reflns_limit_h_max 18
_diffrn_reflns_limit_h_min -18
_diffrn_reflns_limit_k_max 39
_diffrn_reflns_limit_k_min -39
_diffrn_reflns_limit_l_max 10
_diffrn_reflns_limit_l_min -10
_diffrn_reflns_number 58286
_diffrn_reflns_point_group_measured_fraction_full 1.000
_diffrn_reflns_point_group_measured_fraction_max 0.999
_diffrn_reflns_theta_full 25.242
_diffrn_reflns_theta_max 26.079
_diffrn_reflns_theta_min 1.394
_exptl_absorpt_coefficient_mu 7.053
_exptl_absorpt_correction_T_max 0.5345
_exptl_absorpt_correction_T_min 0.3375
_exptl_absorpt_correction_type numerical
_exptl_absorpt_process_details 'SADABS (Sheldrick, 2004)'
_exptl_crystal_colour yellow
_exptl_crystal_density_diffrn 2.504
_exptl_crystal_description block
_exptl_crystal_F_000 2656
_exptl_crystal_preparation Luminescent
_exptl_crystal_recrystallization_method 'Re-crystallisation from solvent: acetone'
_exptl_crystal_size_max 0.200
_exptl_crystal_size_mid 0.100
_exptl_crystal_size_min 0.080
_refine_diff_density_max 0.739
_refine_diff_density_min -0.429
_refine_diff_density_rms 0.118
_refine_ls_extinction_method none
_refine_ls_goodness_of_fit_ref 1.149
_refine_ls_hydrogen_treatment constr
_refine_ls_matrix_type full
_refine_ls_number_parameters 385
_refine_ls_number_reflns 7585
_refine_ls_number_restraints 0
_refine_ls_restrained_S_all 1.149
_refine_ls_R_factor_all 0.0290
_refine_ls_R_factor_gt 0.0226
_refine_ls_shift/su_max 0.002
_refine_ls_shift/su_mean 0.000
_refine_ls_structure_factor_coef Fsqd
_refine_ls_weighting_details 'w=1/[\s^2^(Fo^2^)+(0.0139P)^2^+6.9053P] where P=(Fo^2^+2Fc^2^)/3'
_refine_ls_weighting_scheme calc
_refine_ls_wR_factor_gt 0.0435
_refine_ls_wR_factor_ref 0.0449
_reflns_Friedel_coverage 0.000
_reflns_number_gt 6733
_reflns_number_total 7585
_reflns_threshold_expression 'I > 2\s(I)'
_cod_data_source_file c9dt04340c2.cif
_cod_data_source_block P21onc_a_CCDC1
_cod_depositor_comments 'Adding full bibliography for 7703057--7703060.cif.'
_cod_original_sg_symbol_H-M 'P 21/c'
_cod_database_code 7703060
_shelx_space_group_comment
;
The symmetry employed for this shelxl refinement is uniquely defined
by the following loop, which should always be used as a source of
symmetry information in preference to the above space-group names.
They are only intended as comments.
;
_shelx_estimated_absorpt_t_min 0.333
_shelx_estimated_absorpt_t_max 0.602
_shelxl_version_number 2014/5

loop_
_space_group_symop_operation_xyz
'x, y, z'
'-x, y+1/2, -z+1/2'
'-x, -y, -z'
'x, -y-1/2, z-1/2'

loop_
_atom_site_label
_atom_site_type_symbol
_atom_site_fract_x
_atom_site_fract_y
_atom_site_fract_z
_atom_site_U_iso_or_equiv
_atom_site_adp_type
_atom_site_occupancy
_atom_site_site_symmetry_order
_atom_site_calc_flag
_atom_site_refinement_flags_posn
_atom_site_refinement_flags_adp
_atom_site_refinement_flags_occupancy
_atom_site_disorder_assembly
_atom_site_disorder_group
N1A N 0.4570(2) 0.37795(11) 0.7033(4) 0.0170(10) Uani 0.52(4) 1 d . . P A 1
C1A C 0.5352(2) 0.37514(11) 0.7091(4) 0.0171(10) Uani 0.52(4) 1 d . . P A 1
C2A C 0.9622(2) 0.35807(11) 0.8206(4) 0.0163(10) Uani 0.50(4) 1 d . . P B 1
N2A N 1.0407(2) 0.35885(11) 0.8116(4) 0.0141(9) Uani 0.50(4) 1 d . . P B 1
C1B C 0.4570(2) 0.37795(11) 0.7033(4) 0.0170(10) Uani 0.48(4) 1 d . . P A 2
N1B N 0.5352(2) 0.37514(11) 0.7091(4) 0.0171(10) Uani 0.48(4) 1 d . . P A 2
N2B N 0.9622(2) 0.35807(11) 0.8206(4) 0.0163(10) Uani 0.50(4) 1 d . . P B 2
C2B C 1.0407(2) 0.35885(11) 0.8116(4) 0.0141(9) Uani 0.50(4) 1 d . . P B 2
I1 I 0.74479(2) 0.41588(2) 0.99557(3) 0.01653(6) Uani 1 1 d . . . . .
I2 I 0.76905(2) 0.38937(2) 0.50296(3) 0.01649(6) Uani 1 1 d . . . . .
I3 I 0.73046(2) 0.29152(2) 0.84315(3) 0.02029(6) Uani 1 1 d . . . . .
I4 I 1.26210(2) 0.42222(2) 0.96525(3) 0.01677(6) Uani 1 1 d . . . . .
I5 I 1.20532(2) 0.39124(2) 0.47455(3) 0.01603(6) Uani 1 1 d . . . . .
I6 I 1.27456(2) 0.29420(2) 0.80062(3) 0.01690(6) Uani 1 1 d . . . . .
Cu1 Cu 0.66498(3) 0.36801(2) 0.74273(6) 0.01986(11) Uani 1 1 d . . . . .
Cu2 Cu 0.83169(3) 0.36066(2) 0.80728(6) 0.01917(11) Uani 1 1 d . . . . .
Cu3 Cu 1.16776(3) 0.36352(2) 0.77874(6) 0.01956(11) Uani 1 1 d . . . . .
Cu4 Cu 1.32838(3) 0.37555(2) 0.72276(6) 0.02055(11) Uani 1 1 d . . . . .
N3 N 0.4971(2) 0.29856(10) 0.4172(4) 0.0160(7) Uani 1 1 d . . . . .
C3 C 0.5752(3) 0.30954(13) 0.3520(5) 0.0214(9) Uani 1 1 d . . . . .
H3 H 0.6327 0.2999 0.3992 0.026 Uiso 1 1 calc R U . . .
C4 C 0.5708(3) 0.33484(14) 0.2163(5) 0.0291(10) Uani 1 1 d . . . . .
H4 H 0.6254 0.3427 0.1690 0.035 Uiso 1 1 calc R U . . .
C5 C 0.4874(3) 0.34877(14) 0.1496(5) 0.0302(11) Uani 1 1 d . . . . .
H5 H 0.4838 0.3655 0.0540 0.036 Uiso 1 1 calc R U . . .
C6 C 0.4088(3) 0.33831(14) 0.2219(5) 0.0284(10) Uani 1 1 d . . . . .
H6 H 0.3510 0.3486 0.1790 0.034 Uiso 1 1 calc R U . . .
C7 C 0.4149(3) 0.31315(13) 0.3551(5) 0.0217(9) Uani 1 1 d . . . . .
H7 H 0.3610 0.3057 0.4052 0.026 Uiso 1 1 calc R U . . .
C8 C 0.5019(3) 0.27023(13) 0.5603(5) 0.0245(9) Uani 1 1 d . . . . .
H8A H 0.4546 0.2484 0.5448 0.037 Uiso 1 1 calc R U . . .
H8B H 0.4920 0.2867 0.6577 0.037 Uiso 1 1 calc R U . . .
H8C H 0.5623 0.2569 0.5730 0.037 Uiso 1 1 calc R U . . .
N4 N 0.0532(2) 0.30037(10) 0.2530(4) 0.0165(7) Uani 1 1 d . . . . .
C9 C -0.0344(3) 0.30363(12) 0.1904(5) 0.0195(9) Uani 1 1 d . . . . .
H9 H -0.0471 0.3085 0.0775 0.023 Uiso 1 1 calc R U . . .
C10 C -0.1054(3) 0.29995(12) 0.2883(5) 0.0233(9) Uani 1 1 d . . . . .
H10 H -0.1670 0.3022 0.2440 0.028 Uiso 1 1 calc R U . . .
C11 C -0.0857(3) 0.29283(13) 0.4534(5) 0.0256(10) Uani 1 1 d . . . . .
H11 H -0.1340 0.2900 0.5228 0.031 Uiso 1 1 calc R U . . .
C12 C 0.0038(3) 0.28997(12) 0.5153(5) 0.0232(9) Uani 1 1 d . . . . .
H12 H 0.0178 0.2854 0.6280 0.028 Uiso 1 1 calc R U . . .
C13 C 0.0734(3) 0.29376(12) 0.4125(5) 0.0199(9) Uani 1 1 d . . . . .
H13 H 0.1355 0.2917 0.4545 0.024 Uiso 1 1 calc R U . . .
C14 C 0.1289(3) 0.30524(13) 0.1459(5) 0.0230(9) Uani 1 1 d . . . . .
H14A H 0.1736 0.2825 0.1678 0.035 Uiso 1 1 calc R U . . .
H14B H 0.1589 0.3326 0.1668 0.035 Uiso 1 1 calc R U . . .
H14C H 0.1044 0.3039 0.0324 0.035 Uiso 1 1 calc R U . . .
N5 N -0.0066(2) 0.45580(11) 0.2215(4) 0.0222(8) Uani 1 1 d . . . . .
C15 C -0.0814(3) 0.47054(13) 0.2882(5) 0.0190(9) Uani 1 1 d . . . . .
H15 H -0.1301 0.4519 0.3071 0.023 Uiso 1 1 calc R U . . .
C16 C -0.0875(3) 0.51207(14) 0.3285(5) 0.0255(10) Uani 1 1 d . . . . .
H16 H -0.1410 0.5223 0.3731 0.031 Uiso 1 1 calc R U . . .
C17 C -0.0165(3) 0.53912(14) 0.3048(6) 0.0324(11) Uani 1 1 d . . . . .
H17 H -0.0197 0.5679 0.3359 0.039 Uiso 1 1 calc R U . . .
C18 C 0.0592(3) 0.52401(16) 0.2355(6) 0.0361(12) Uani 1 1 d . . . . .
H18 H 0.1085 0.5424 0.2168 0.043 Uiso 1 1 calc R U . . .
C19 C 0.0633(3) 0.48234(17) 0.1934(6) 0.0349(12) Uani 1 1 d . . . . .
H19 H 0.1152 0.4719 0.1443 0.042 Uiso 1 1 calc R U . . .
C20 C -0.0017(4) 0.41098(16) 0.1806(7) 0.0491(16) Uani 1 1 d . . . . .
H20A H 0.0535 0.4057 0.1240 0.074 Uiso 1 1 calc R U . . .
H20B H -0.0559 0.4031 0.1102 0.074 Uiso 1 1 calc R U . . .
H20C H 0.0007 0.3941 0.2802 0.074 Uiso 1 1 calc R U . . .
N6 N 0.4046(2) 0.48830(10) 0.3139(4) 0.0160(7) Uani 1 1 d . . . . .
C21 C 0.4423(3) 0.45238(12) 0.3760(5) 0.0211(9) Uani 1 1 d . . . . .
H21 H 0.4063 0.4331 0.4315 0.025 Uiso 1 1 calc R U . . .
C22 C 0.5333(3) 0.44385(14) 0.3586(5) 0.0254(10) Uani 1 1 d . . . . .
H22 H 0.5606 0.4189 0.4039 0.030 Uiso 1 1 calc R U . . .
C23 C 0.5844(3) 0.47173(15) 0.2749(5) 0.0268(10) Uani 1 1 d . . . . .
H23 H 0.6470 0.4661 0.2612 0.032 Uiso 1 1 calc R U . . .
C24 C 0.5435(3) 0.50802(15) 0.2113(5) 0.0279(10) Uani 1 1 d . . . . .
H24 H 0.5778 0.5275 0.1534 0.033 Uiso 1 1 calc R U . . .
C25 C 0.4533(3) 0.51566(13) 0.2323(5) 0.0221(9) Uani 1 1 d . . . . .
H25 H 0.4250 0.5406 0.1886 0.026 Uiso 1 1 calc R U . . .
C26 C 0.3075(3) 0.49782(13) 0.3363(5) 0.0234(9) Uani 1 1 d . . . . .
H26A H 0.3037 0.5242 0.3974 0.035 Uiso 1 1 calc R U . . .
H26B H 0.2811 0.4748 0.3963 0.035 Uiso 1 1 calc R U . . .
H26C H 0.2735 0.5008 0.2301 0.035 Uiso 1 1 calc R U . . .

loop_
_atom_site_aniso_label
_atom_site_aniso_U_11
_atom_site_aniso_U_22
_atom_site_aniso_U_33
_atom_site_aniso_U_23
_atom_site_aniso_U_13
_atom_site_aniso_U_12
N1A 0.018(2) 0.0153(19) 0.0178(19) -0.0010(15) 0.0000(15) 0.0008(14)
C1A 0.016(2) 0.0146(19) 0.021(2) -0.0011(15) 0.0044(15) -0.0031(14)
C2A 0.018(2) 0.0138(18) 0.0173(19) 0.0023(15) -0.0005(15) 0.0027(14)
N2A 0.011(2) 0.0139(18) 0.0170(19) 0.0025(15) 0.0002(14) 0.0007(13)
C1B 0.018(2) 0.0153(19) 0.0178(19) -0.0010(15) 0.0000(15) 0.0008(14)
N1B 0.016(2) 0.0146(19) 0.021(2) -0.0011(15) 0.0044(15) -0.0031(14)
N2B 0.018(2) 0.0138(18) 0.0173(19) 0.0023(15) -0.0005(15) 0.0027(14)
C2B 0.011(2) 0.0139(18) 0.0170(19) 0.0025(15) 0.0002(14) 0.0007(13)
I1 0.01343(12) 0.02150(14) 0.01467(12) -0.00340(10) 0.00121(9) 0.00106(10)
I2 0.01589(13) 0.02000(13) 0.01380(12) 0.00293(10) 0.00263(10) 0.00313(10)
I3 0.01643(13) 0.01370(13) 0.03072(15) 0.00451(11) 0.00180(11) -0.00056(10)
I4 0.01459(12) 0.01865(13) 0.01725(13) -0.00391(10) 0.00237(10) 0.00004(10)
I5 0.01428(12) 0.01915(13) 0.01445(12) 0.00271(10) -0.00018(9) -0.00093(10)
I6 0.01469(13) 0.01325(12) 0.02301(14) 0.00151(10) 0.00306(10) 0.00129(9)
Cu1 0.0081(2) 0.0244(3) 0.0269(3) 0.0019(2) 0.0003(2) 0.00200(19)
Cu2 0.0076(2) 0.0248(3) 0.0251(3) 0.0014(2) 0.00087(19) 0.00046(19)
Cu3 0.0086(2) 0.0243(3) 0.0264(3) 0.0025(2) 0.0044(2) -0.00061(19)
Cu4 0.0078(2) 0.0284(3) 0.0257(3) 0.0005(2) 0.0029(2) -0.00064(19)
N3 0.0184(17) 0.0112(16) 0.0180(17) 0.0001(14) -0.0015(13) -0.0002(13)
C3 0.015(2) 0.019(2) 0.031(2) -0.0042(19) 0.0049(17) -0.0004(16)
C4 0.040(3) 0.020(2) 0.029(3) -0.006(2) 0.016(2) -0.0052(19)
C5 0.056(3) 0.019(2) 0.015(2) -0.0024(18) 0.000(2) -0.001(2)
C6 0.031(3) 0.025(2) 0.028(2) -0.001(2) -0.007(2) 0.0068(19)
C7 0.015(2) 0.020(2) 0.029(2) -0.0031(19) 0.0006(17) -0.0007(16)
C8 0.025(2) 0.023(2) 0.025(2) 0.0039(19) -0.0010(18) -0.0011(18)
N4 0.0201(18) 0.0109(17) 0.0188(17) 0.0033(14) 0.0039(14) 0.0013(13)
C9 0.024(2) 0.011(2) 0.023(2) 0.0018(17) -0.0010(17) 0.0010(16)
C10 0.019(2) 0.015(2) 0.035(3) -0.0001(19) 0.0035(18) 0.0000(16)
C11 0.036(3) 0.015(2) 0.028(2) -0.0009(18) 0.018(2) 0.0007(18)
C12 0.040(3) 0.012(2) 0.018(2) -0.0008(17) 0.0078(19) -0.0034(18)
C13 0.025(2) 0.013(2) 0.021(2) -0.0003(17) -0.0029(17) -0.0021(16)
C14 0.022(2) 0.020(2) 0.028(2) 0.0033(18) 0.0107(18) 0.0011(17)
N5 0.0179(18) 0.027(2) 0.0198(18) -0.0070(15) -0.0091(14) 0.0069(15)
C15 0.013(2) 0.024(2) 0.020(2) 0.0011(18) -0.0008(16) -0.0047(16)
C16 0.020(2) 0.027(2) 0.030(2) -0.002(2) 0.0043(18) 0.0078(18)
C17 0.039(3) 0.016(2) 0.040(3) 0.008(2) -0.006(2) -0.0001(19)
C18 0.031(3) 0.041(3) 0.037(3) 0.010(2) 0.006(2) -0.015(2)
C19 0.015(2) 0.061(4) 0.029(3) -0.006(2) 0.0039(19) 0.001(2)
C20 0.040(3) 0.036(3) 0.065(4) -0.029(3) -0.031(3) 0.020(2)
N6 0.0146(17) 0.0142(17) 0.0190(17) -0.0034(14) 0.0002(13) 0.0007(13)
C21 0.022(2) 0.014(2) 0.027(2) 0.0003(18) -0.0012(17) -0.0005(16)
C22 0.024(2) 0.023(2) 0.029(2) -0.0045(19) -0.0052(18) 0.0071(18)
C23 0.019(2) 0.041(3) 0.021(2) -0.014(2) 0.0035(18) 0.0015(19)
C24 0.028(2) 0.037(3) 0.020(2) 0.002(2) 0.0085(18) -0.006(2)
C25 0.027(2) 0.021(2) 0.018(2) 0.0039(18) -0.0006(17) 0.0000(18)
C26 0.018(2) 0.020(2) 0.033(2) -0.0038(19) 0.0035(18) 0.0004(17)

loop_
_atom_type_symbol
_atom_type_description
_atom_type_scat_dispersion_real
_atom_type_scat_dispersion_imag
_atom_type_scat_source
C C 0.0033 0.0016 'International Tables Vol C Tables 4.2.6.8 and 6.1.1.4'
H H 0.0000 0.0000 'International Tables Vol C Tables 4.2.6.8 and 6.1.1.4'
Cu Cu 0.3201 1.2651 'International Tables Vol C Tables 4.2.6.8 and 6.1.1.4'
I I -0.4742 1.8119 'International Tables Vol C Tables 4.2.6.8 and 6.1.1.4'
N N 0.0061 0.0033 'International Tables Vol C Tables 4.2.6.8 and 6.1.1.4'

loop_
_geom_angle_atom_site_label_1
_geom_angle_atom_site_label_2
_geom_angle_atom_site_label_3
_geom_angle
_geom_angle_site_symmetry_1
_geom_angle_site_symmetry_3
C1A N1A Cu4 170.1(3) . 1_455
N1A C1A Cu1 173.6(3) . .
N2A C2A Cu2 172.1(3) . .
C2A N2A Cu3 174.5(3) . .
N1B C1B Cu4 170.1(3) . 1_455
C1B N1B Cu1 173.6(3) . .
C2B N2B Cu2 172.1(3) . .
N2B C2B Cu3 174.5(3) . .
Cu2 I1 Cu1 53.435(14) . .
Cu1 I2 Cu2 53.896(14) . .
Cu2 I3 Cu1 54.536(15) . .
Cu3 I4 Cu4 53.687(15) . .
Cu4 I5 Cu3 53.907(15) . .
Cu3 I6 Cu4 53.370(15) . .
N1B Cu1 Cu2 175.69(11) . .
C1A Cu1 Cu2 175.69(11) . .
N1B Cu1 I2 118.62(11) . .
C1A Cu1 I2 118.62(11) . .
Cu2 Cu1 I2 64.767(17) . .
N1B Cu1 I3 118.25(11) . .
C1A Cu1 I3 118.25(11) . .
Cu2 Cu1 I3 61.945(17) . .
I2 Cu1 I3 104.130(18) . .
N1B Cu1 I1 113.64(11) . .
C1A Cu1 I1 113.64(11) . .
Cu2 Cu1 I1 62.393(17) . .
I2 Cu1 I1 100.928(17) . .
I3 Cu1 I1 98.074(17) . .
N2B Cu2 Cu1 170.35(11) . .
C2A Cu2 Cu1 170.35(11) . .
N2B Cu2 I3 121.33(11) . .
C2A Cu2 I3 121.33(11) . .
Cu1 Cu2 I3 63.518(17) . .
N2B Cu2 I1 120.38(11) . .
C2A Cu2 I1 120.38(11) . .
Cu1 Cu2 I1 64.172(17) . .
I3 Cu2 I1 100.076(17) . .
N2B Cu2 I2 109.02(11) . .
C2A Cu2 I2 109.02(11) . .
Cu1 Cu2 I2 61.337(17) . .
I3 Cu2 I2 102.917(18) . .
I1 Cu2 I2 99.931(17) . .
C2B Cu3 Cu4 174.78(10) . .
N2A Cu3 Cu4 174.78(10) . .
C2B Cu3 I6 119.65(10) . .
N2A Cu3 I6 119.65(10) . .
Cu4 Cu3 I6 65.216(17) . .
C2B Cu3 I4 115.44(11) . .
N2A Cu3 I4 115.44(11) . .
Cu4 Cu3 I4 63.329(17) . .
I6 Cu3 I4 104.656(18) . .
C2B Cu3 I5 114.91(10) . .
N2A Cu3 I5 114.91(10) . .
Cu4 Cu3 I5 61.162(17) . .
I6 Cu3 I5 99.460(17) . .
I4 Cu3 I5 99.805(17) . .
C1B Cu4 Cu3 171.03(11) 1_655 .
N1A Cu4 Cu3 171.03(11) 1_655 .
C1B Cu4 I5 122.68(11) 1_655 .
N1A Cu4 I5 122.68(11) 1_655 .
Cu3 Cu4 I5 64.931(17) . .
C1B Cu4 I4 116.84(11) 1_655 .
N1A Cu4 I4 116.84(11) 1_655 .
Cu3 Cu4 I4 62.984(17) . .
I5 Cu4 I4 101.904(18) . .
C1B Cu4 I6 110.86(11) 1_655 .
N1A Cu4 I6 110.86(11) 1_655 .
Cu3 Cu4 I6 61.414(17) . .
I5 Cu4 I6 99.431(17) . .
I4 Cu4 I6 102.008(18) . .
C3 N3 C7 121.2(4) . .
C3 N3 C8 119.1(3) . .
C7 N3 C8 119.7(3) . .
N3 C3 C4 119.3(4) . .
N3 C3 H3 120.3 . .
C4 C3 H3 120.3 . .
C5 C4 C3 119.8(4) . .
C5 C4 H4 120.1 . .
C3 C4 H4 120.1 . .
C4 C5 C6 119.7(4) . .
C4 C5 H5 120.2 . .
C6 C5 H5 120.2 . .
C7 C6 C5 119.3(4) . .
C7 C6 H6 120.3 . .
C5 C6 H6 120.3 . .
N3 C7 C6 120.6(4) . .
N3 C7 H7 119.7 . .
C6 C7 H7 119.7 . .
N3 C8 H8A 109.5 . .
N3 C8 H8B 109.5 . .
H8A C8 H8B 109.5 . .
N3 C8 H8C 109.5 . .
H8A C8 H8C 109.5 . .
H8B C8 H8C 109.5 . .
C13 N4 C9 121.1(3) . .
C13 N4 C14 119.1(3) . .
C9 N4 C14 119.8(3) . .
N4 C9 C10 120.6(4) . .
N4 C9 H9 119.7 . .
C10 C9 H9 119.7 . .
C9 C10 C11 119.0(4) . .
C9 C10 H10 120.5 . .
C11 C10 H10 120.5 . .
C12 C11 C10 119.6(4) . .
C12 C11 H11 120.2 . .
C10 C11 H11 120.2 . .
C11 C12 C13 119.6(4) . .
C11 C12 H12 120.2 . .
C13 C12 H12 120.2 . .
N4 C13 C12 120.0(4) . .
N4 C13 H13 120.0 . .
C12 C13 H13 120.0 . .
N4 C14 H14A 109.5 . .
N4 C14 H14B 109.5 . .
H14A C14 H14B 109.5 . .
N4 C14 H14C 109.5 . .
H14A C14 H14C 109.5 . .
H14B C14 H14C 109.5 . .
C15 N5 C19 120.2(4) . .
C15 N5 C20 119.2(4) . .
C19 N5 C20 120.6(4) . .
N5 C15 C16 120.4(4) . .
N5 C15 H15 119.8 . .
C16 C15 H15 119.8 . .
C15 C16 C17 120.2(4) . .
C15 C16 H16 119.9 . .
C17 C16 H16 119.9 . .
C16 C17 C18 119.1(4) . .
C16 C17 H17 120.4 . .
C18 C17 H17 120.4 . .
C19 C18 C17 119.6(4) . .
C19 C18 H18 120.2 . .
C17 C18 H18 120.2 . .
N5 C19 C18 120.4(4) . .
N5 C19 H19 119.8 . .
C18 C19 H19 119.8 . .
N5 C20 H20A 109.5 . .
N5 C20 H20B 109.5 . .
H20A C20 H20B 109.5 . .
N5 C20 H20C 109.5 . .
H20A C20 H20C 109.5 . .
H20B C20 H20C 109.5 . .
C25 N6 C21 121.4(3) . .
C25 N6 C26 119.1(3) . .
C21 N6 C26 119.5(3) . .
N6 C21 C22 119.7(4) . .
N6 C21 H21 120.1 . .
C22 C21 H21 120.1 . .
C21 C22 C23 119.6(4) . .
C21 C22 H22 120.2 . .
C23 C22 H22 120.2 . .
C22 C23 C24 119.2(4) . .
C22 C23 H23 120.4 . .
C24 C23 H23 120.4 . .
C25 C24 C23 119.6(4) . .
C25 C24 H24 120.2 . .
C23 C24 H24 120.2 . .
N6 C25 C24 120.5(4) . .
N6 C25 H25 119.7 . .
C24 C25 H25 119.7 . .
N6 C26 H26A 109.5 . .
N6 C26 H26B 109.5 . .
H26A C26 H26B 109.5 . .
N6 C26 H26C 109.5 . .
H26A C26 H26C 109.5 . .
H26B C26 H26C 109.5 . .

loop_
_geom_bond_atom_site_label_1
_geom_bond_atom_site_label_2
_geom_bond_distance
_geom_bond_site_symmetry_2
N1A C1A 1.146(5) .
N1A Cu4 1.905(4) 1_455
C1A Cu1 1.913(4) .
C2A N2A 1.158(5) .
C2A Cu2 1.909(4) .
N2A Cu3 1.908(3) .
C1B N1B 1.146(5) .
C1B Cu4 1.905(4) 1_455
N1B Cu1 1.913(4) .
N2B C2B 1.158(5) .
N2B Cu2 1.909(4) .
C2B Cu3 1.908(3) .
I1 Cu2 2.7247(6) .
I1 Cu1 2.7676(6) .
I2 Cu1 2.6820(6) .
I2 Cu2 2.7650(6) .
I3 Cu2 2.6758(6) .
I3 Cu1 2.7139(6) .
I4 Cu3 2.7235(6) .
I4 Cu4 2.7318(6) .
I5 Cu4 2.6704(6) .
I5 Cu3 2.7613(6) .
I6 Cu3 2.6954(6) .
I6 Cu4 2.7869(6) .
Cu1 Cu2 2.4696(6) .
Cu3 Cu4 2.4634(6) .
Cu4 C1B 1.905(4) 1_655
Cu4 N1A 1.905(4) 1_655
N3 C3 1.349(5) .
N3 C7 1.353(5) .
N3 C8 1.483(5) .
C3 C4 1.377(6) .
C3 H3 0.9500 .
C4 C5 1.375(7) .
C4 H4 0.9500 .
C5 C6 1.379(6) .
C5 H5 0.9500 .
C6 C7 1.357(6) .
C6 H6 0.9500 .
C7 H7 0.9500 .
C8 H8A 0.9800 .
C8 H8B 0.9800 .
C8 H8C 0.9800 .
N4 C13 1.346(5) .
N4 C9 1.350(5) .
N4 C14 1.481(5) .
C9 C10 1.372(6) .
C9 H9 0.9500 .
C10 C11 1.392(6) .
C10 H10 0.9500 .
C11 C12 1.373(6) .
C11 H11 0.9500 .
C12 C13 1.383(6) .
C12 H12 0.9500 .
C13 H13 0.9500 .
C14 H14A 0.9800 .
C14 H14B 0.9800 .
C14 H14C 0.9800 .
N5 C15 1.348(5) .
N5 C19 1.359(6) .
N5 C20 1.464(6) .
C15 C16 1.363(6) .
C15 H15 0.9500 .
C16 C17 1.373(6) .
C16 H16 0.9500 .
C17 C18 1.375(7) .
C17 H17 0.9500 .
C18 C19 1.369(7) .
C18 H18 0.9500 .
C19 H19 0.9500 .
C20 H20A 0.9800 .
C20 H20B 0.9800 .
C20 H20C 0.9800 .
N6 C25 1.339(5) .
N6 C21 1.349(5) .
N6 C26 1.480(5) .
C21 C22 1.378(6) .
C21 H21 0.9500 .
C22 C23 1.380(6) .
C22 H22 0.9500 .
C23 C24 1.382(6) .
C23 H23 0.9500 .
C24 C25 1.367(6) .
C24 H24 0.9500 .
C25 H25 0.9500 .
C26 H26A 0.9800 .
C26 H26B 0.9800 .
C26 H26C 0.9800 .

loop_
_geom_hbond_atom_site_label_D
_geom_hbond_atom_site_label_H
_geom_hbond_atom_site_label_A
_geom_hbond_distance_DH
_geom_hbond_distance_HA
_geom_hbond_distance_DA
_geom_hbond_angle_DHA
_geom_hbond_site_symmetry_A
C3 H3 I3 0.95 3.28 3.933(4) 127.4 4_565
C4 H4 I1 0.95 3.30 4.142(4) 148.6 1_554
C6 H6 I4 0.95 3.15 3.935(4) 141.4 1_454
C9 H9 N2B 0.95 2.66 3.509(5) 149.8 1_454
C14 H14A I6 0.98 3.01 3.962(4) 164.4 4_465
C14 H14B I5 0.98 3.18 3.949(4) 136.2 1_455
C14 H14C N2A 0.98 2.64 3.413(5) 135.8 1_454
C15 H15 I1 0.95 3.25 3.792(4) 118.2 1_454
C15 H15 I2 0.95 3.02 3.898(4) 154.6 1_455
C16 H16 I5 0.95 3.19 3.934(4) 136.6 3_666
C18 H18 I1 0.95 3.17 4.048(5) 154.6 3_666
C19 H19 I4 0.95 3.13 4.068(5) 168.8 1_454
C20 H20B I1 0.98 3.03 3.908(5) 150.4 1_454
C20 H20C I5 0.98 3.29 3.787(5) 113.4 1_455
C21 H21 I5 0.95 3.27 4.113(4) 148.4 1_455
C22 H22 I2 0.95 3.24 3.961(4) 134.4 .
C24 H24 I4 0.95 3.06 3.974(4) 161.8 3_766
C25 H25 I1 0.95 3.13 3.978(4) 149.0 3_666
C26 H26A I2 0.98 3.08 4.006(4) 158.8 3_666
C26 H26B I5 0.98 2.96 3.903(4) 161.3 1_455
C26 H26C I1 0.98 3.23 3.909(4) 127.6 3_666
C26 H26C I4 0.98 3.31 3.910(4) 121.0 1_454

loop_
_geom_torsion_atom_site_label_1
_geom_torsion_atom_site_label_2
_geom_torsion_atom_site_label_3
_geom_torsion_atom_site_label_4
_geom_torsion
C7 N3 C3 C4 -2.4(6)
C8 N3 C3 C4 178.2(4)
N3 C3 C4 C5 0.4(6)
C3 C4 C5 C6 1.9(6)
C4 C5 C6 C7 -2.2(7)
C3 N3 C7 C6 2.0(6)
C8 N3 C7 C6 -178.5(4)
C5 C6 C7 N3 0.3(6)
C13 N4 C9 C10 -0.5(6)
C14 N4 C9 C10 -178.8(4)
N4 C9 C10 C11 0.0(6)
C9 C10 C11 C12 0.5(6)
C10 C11 C12 C13 -0.7(6)
C9 N4 C13 C12 0.3(6)
C14 N4 C13 C12 178.7(4)
C11 C12 C13 N4 0.2(6)
C19 N5 C15 C16 -0.3(6)
C20 N5 C15 C16 179.5(4)
N5 C15 C16 C17 -1.4(6)
C15 C16 C17 C18 2.0(7)
C16 C17 C18 C19 -0.9(7)
C15 N5 C19 C18 1.4(6)
C20 N5 C19 C18 -178.4(4)
C17 C18 C19 N5 -0.8(7)
C25 N6 C21 C22 1.4(6)
C26 N6 C21 C22 -178.5(4)
N6 C21 C22 C23 -1.3(6)
C21 C22 C23 C24 0.6(6)
C22 C23 C24 C25 0.0(6)
C21 N6 C25 C24 -0.8(6)
C26 N6 C25 C24 179.1(4)
C23 C24 C25 N6 0.1(6)
